data_1542364
loop_
_publ_author_name
'M\"ohlmann, Lennart'
'Chang, Geng-Hua'
'Madhusudhan Reddy, G.'
'Lee, Chia-Jui'
'Lin, Wenwei'

_publ_section_title
;
 Organocatalytic Enantioselective Synthesis of Tetrahydrofluoren-9-ones
 via Vinylogous Michael Addition/Henry Reaction Cascade of
 1,3-Indandione-Derived Pronucleophiles.
;
_journal_issue 4
_journal_name_full 'Organic letters'
_journal_page_first 688
_journal_page_last 691
_journal_paper_doi 10.1021/acs.orglett.5b03663
_journal_volume 18
_journal_year 2016
_chemical_formula_moiety 'C33 H33 N O8 S'
_chemical_formula_sum 'C33 H33 N O8 S'
_chemical_formula_weight 603.66
_chemical_name_systematic
;
 ?
;
_space_group_IT_number 2
_symmetry_cell_setting triclinic
_symmetry_space_group_name_Hall '-P 1'
_symmetry_space_group_name_H-M 'P -1'
_atom_sites_solution_hydrogens geom
_atom_sites_solution_primary direct
_atom_sites_solution_secondary difmap
_audit_creation_method SHELXL-97
_cell_angle_alpha 86.770(3)
_cell_angle_beta 83.447(3)
_cell_angle_gamma 87.553(3)
_cell_formula_units_Z 2
_cell_length_a 9.1909(10)
_cell_length_b 11.4084(10)
_cell_length_c 14.6334(12)
_cell_measurement_reflns_used 3608
_cell_measurement_temperature 296(2)
_cell_measurement_theta_max 23.27
_cell_measurement_theta_min 2.86
_cell_volume 1520.9(2)
_computing_molecular_graphics 'Ortep-3 for Windows (Farrugia, 1997)'
_computing_publication_material 'WinGX publication routines (Farrugia, 1999)'
_computing_structure_refinement 'SHELXL-97 (Sheldrick, 1997)'
_computing_structure_solution 'SHELXS-86 (Sheldrick, 1986)'
_diffrn_ambient_temperature 296(2)
_diffrn_measured_fraction_theta_full 0.984
_diffrn_measured_fraction_theta_max 0.984
_diffrn_measurement_device_type 'Bruker APEX2'
_diffrn_radiation_monochromator graphite
_diffrn_radiation_source 'fine-focus sealed tube'
_diffrn_radiation_type MoK\a
_diffrn_radiation_wavelength 0.71073
_diffrn_reflns_av_R_equivalents 0.0385
_diffrn_reflns_av_sigmaI/netI 0.0618
_diffrn_reflns_limit_h_max 10
_diffrn_reflns_limit_h_min -10
_diffrn_reflns_limit_k_max 13
_diffrn_reflns_limit_k_min -13
_diffrn_reflns_limit_l_max 17
_diffrn_reflns_limit_l_min -17
_diffrn_reflns_number 13638
_diffrn_reflns_theta_full 25.20
_diffrn_reflns_theta_max 25.20
_diffrn_reflns_theta_min 2.33
_exptl_absorpt_coefficient_mu 0.159
_exptl_absorpt_correction_T_max 0.9905
_exptl_absorpt_correction_T_min 0.9765
_exptl_absorpt_correction_type multi-scan
_exptl_crystal_colour yellow
_exptl_crystal_density_diffrn 1.318
_exptl_crystal_density_method 'not measured'
_exptl_crystal_description prism
_exptl_crystal_F_000 636
_exptl_crystal_size_max 0.15
_exptl_crystal_size_mid 0.11
_exptl_crystal_size_min 0.06
_refine_diff_density_max 1.235
_refine_diff_density_min -0.871
_refine_diff_density_rms 0.061
_refine_ls_extinction_method none
_refine_ls_goodness_of_fit_ref 1.042
_refine_ls_hydrogen_treatment constr
_refine_ls_matrix_type full
_refine_ls_number_parameters 382
_refine_ls_number_reflns 5386
_refine_ls_number_restraints 29
_refine_ls_restrained_S_all 1.042
_refine_ls_R_factor_all 0.1156
_refine_ls_R_factor_gt 0.0715
_refine_ls_shift/su_max 0.011
_refine_ls_shift/su_mean 0.001
_refine_ls_structure_factor_coef Fsqd
_refine_ls_weighting_details 'calc w=1/[\s^2^(Fo^2^)+(0.0796P)^2^+2.0528P] where P=(Fo^2^+2Fc^2^)/3'
_refine_ls_weighting_scheme calc
_refine_ls_wR_factor_gt 0.1739
_refine_ls_wR_factor_ref 0.1991
_reflns_number_gt 3487
_reflns_number_total 5386
_reflns_threshold_expression >2sigma(I)
_cod_data_source_file ol5b03663_si_004.cif
_cod_data_source_block ch17558
_cod_depositor_comments 'Adding full bibliography for 1542362--1542364.cif.'
_cod_database_code 1542364

loop_
_symmetry_equiv_pos_as_xyz
'x, y, z'
'-x, -y, -z'

loop_
_atom_site_label
_atom_site_type_symbol
_atom_site_fract_x
_atom_site_fract_y
_atom_site_fract_z
_atom_site_U_iso_or_equiv
_atom_site_adp_type
_atom_site_occupancy
_atom_site_symmetry_multiplicity
_atom_site_calc_flag
_atom_site_refinement_flags
C1 C 1.1673(6) -0.4923(5) 0.4069(3) 0.0731(15) Uani 1 1 d DU
H1 H 1.1815 -0.5652 0.4369 0.088 Uiso 1 1 calc R
C2 C 1.2641(5) -0.4083(4) 0.3999(3) 0.0494(8) Uani 1 1 d DU
H2 H 1.3499 -0.4166 0.4280 0.059 Uiso 1 1 calc R
C3 C 1.2280(5) -0.3027(4) 0.3457(3) 0.0494(8) Uani 1 1 d DU
H3 H 1.2867 -0.2388 0.3290 0.059 Uiso 1 1 calc R
C4 C 1.0779(4) -0.3186(3) 0.3228(3) 0.0390(9) Uani 1 1 d .
C5 C 0.9920(4) -0.2330(3) 0.2696(2) 0.0327(8) Uani 1 1 d .
C6 C 1.0769(4) -0.1782(3) 0.1845(2) 0.0352(9) Uani 1 1 d .
H6 H 1.1727 -0.1597 0.2022 0.042 Uiso 1 1 calc R
C7 C 1.1066(6) -0.2688(4) 0.1099(3) 0.0615(13) Uani 1 1 d .
H7A H 1.1605 -0.2333 0.0561 0.092 Uiso 1 1 calc R
H7B H 1.0151 -0.2949 0.0943 0.092 Uiso 1 1 calc R
H7C H 1.1626 -0.3347 0.1329 0.092 Uiso 1 1 calc R
C8 C 1.0104(4) -0.0617(3) 0.1444(2) 0.0308(8) Uani 1 1 d .
H8 H 0.9834 -0.0779 0.0835 0.037 Uiso 1 1 calc R
C9 C 1.1256(4) 0.0320(3) 0.1290(2) 0.0322(8) Uani 1 1 d .
C10 C 1.1630(5) 0.2341(4) 0.0851(4) 0.0585(13) Uani 1 1 d .
H10A H 1.2025 0.2436 0.0209 0.070 Uiso 1 1 calc R
H10B H 1.2443 0.2212 0.1218 0.070 Uiso 1 1 calc R
C11 C 1.0775(6) 0.3402(5) 0.1130(5) 0.091(2) Uani 1 1 d .
H11A H 1.1393 0.4065 0.1044 0.136 Uiso 1 1 calc R
H11B H 1.0396 0.3305 0.1768 0.136 Uiso 1 1 calc R
H11C H 0.9977 0.3529 0.0762 0.136 Uiso 1 1 calc R
C12 C 0.8691(4) -0.0119(3) 0.2006(2) 0.0278(8) Uani 1 1 d .
C13 C 0.8944(4) 0.0600(3) 0.2802(2) 0.0285(8) Uani 1 1 d .
C14 C 0.9812(4) 0.0367(3) 0.3507(2) 0.0353(9) Uani 1 1 d .
H14 H 1.0327 -0.0350 0.3553 0.042 Uiso 1 1 calc R
C15 C 0.9915(4) 0.1203(4) 0.4145(3) 0.0413(10) Uani 1 1 d .
H15 H 1.0515 0.1051 0.4612 0.050 Uiso 1 1 calc R
C16 C 0.9140(5) 0.2250(4) 0.4092(3) 0.0474(11) Uani 1 1 d .
H16 H 0.9196 0.2794 0.4536 0.057 Uiso 1 1 calc R
C17 C 0.8267(5) 0.2515(4) 0.3385(3) 0.0429(10) Uani 1 1 d .
H17 H 0.7744 0.3229 0.3349 0.051 Uiso 1 1 calc R
C18 C 0.8201(4) 0.1690(3) 0.2737(2) 0.0311(8) Uani 1 1 d .
C19 C 0.7861(4) 0.0753(3) 0.1408(2) 0.0287(8) Uani 1 1 d .
C20 C 0.6612(4) 0.2694(3) 0.1569(3) 0.0388(9) Uani 1 1 d .
C21 C 0.5917(5) 0.4762(4) 0.1801(3) 0.0524(12) Uani 1 1 d .
C22 C 0.6250(6) 0.5524(4) 0.2565(4) 0.0802(17) Uani 1 1 d .
H22A H 0.7290 0.5612 0.2533 0.120 Uiso 1 1 calc R
H22B H 0.5900 0.5160 0.3152 0.120 Uiso 1 1 calc R
H22C H 0.5772 0.6283 0.2494 0.120 Uiso 1 1 calc R
C23 C 0.6607(8) 0.5229(5) 0.0869(4) 0.098(2) Uani 1 1 d .
H23A H 0.7637 0.5317 0.0889 0.147 Uiso 1 1 calc R
H23B H 0.6155 0.5978 0.0717 0.147 Uiso 1 1 calc R
H23C H 0.6466 0.4689 0.0410 0.147 Uiso 1 1 calc R
C24 C 0.4315(6) 0.4599(5) 0.1836(5) 0.0842(18) Uani 1 1 d .
H24A H 0.4133 0.4111 0.1351 0.126 Uiso 1 1 calc R
H24B H 0.3819 0.5349 0.1759 0.126 Uiso 1 1 calc R
H24C H 0.3960 0.4231 0.2420 0.126 Uiso 1 1 calc R
C25 C 0.7693(4) -0.1193(3) 0.2302(2) 0.0298(8) Uani 1 1 d .
C26 C 0.6276(4) -0.0877(3) 0.2905(2) 0.0328(8) Uani 1 1 d .
C27 C 0.5107(4) -0.0140(4) 0.2702(3) 0.0416(10) Uani 1 1 d .
H27 H 0.5110 0.0254 0.2128 0.050 Uiso 1 1 calc R
C28 C 0.3935(4) -0.0006(4) 0.3374(3) 0.0504(11) Uani 1 1 d .
H28 H 0.3152 0.0500 0.3253 0.060 Uiso 1 1 calc R
C29 C 0.3904(5) -0.0613(4) 0.4227(3) 0.0567(12) Uani 1 1 d .
H29 H 0.3103 -0.0506 0.4667 0.068 Uiso 1 1 calc R
C30 C 0.5042(5) -0.1366(4) 0.4425(3) 0.0485(11) Uani 1 1 d .
H30 H 0.5019 -0.1782 0.4991 0.058 Uiso 1 1 calc R
C31 C 0.6231(4) -0.1488(3) 0.3755(3) 0.0377(9) Uani 1 1 d .
C32 C 0.7580(4) -0.2234(3) 0.3816(3) 0.0394(9) Uani 1 1 d .
C33 C 0.8507(4) -0.2027(3) 0.2925(2) 0.0320(8) Uani 1 1 d .
N1 N 0.7483(3) 0.1760(2) 0.19119(19) 0.0312(7) Uani 1 1 d .
O1 O 1.2510(3) 0.0181(3) 0.1429(2) 0.0526(8) Uani 1 1 d .
O2 O 1.0685(3) 0.1338(2) 0.09830(19) 0.0434(7) Uani 1 1 d .
O3 O 0.7541(3) 0.0600(2) 0.06514(17) 0.0396(7) Uani 1 1 d .
O4 O 0.5922(4) 0.2607(3) 0.0937(2) 0.0668(10) Uani 1 1 d .
O5 O 0.6689(3) 0.3628(2) 0.20461(19) 0.0466(7) Uani 1 1 d .
O6 O 0.7436(3) -0.1789(2) 0.15129(16) 0.0362(6) Uani 1 1 d .
H6' H 0.6421 -0.1566 0.1333 0.043 Uiso 1 1 d R
O7 O 0.7871(4) -0.2817(3) 0.4495(2) 0.0678(10) Uani 1 1 d .
O8 O 0.4895(4) 0.8567(4) 0.0668(3) 0.0990(15) Uani 1 1 d .
H8A H 0.4137 0.9050 0.0827 0.119 Uiso 1 1 d R
H8B H 0.4507 0.8248 0.0183 0.119 Uiso 1 1 d R
S1 S 1.01898(18) -0.45417(13) 0.35673(12) 0.0881(5) Uani 1 1 d .

loop_
_atom_site_aniso_label
_atom_site_aniso_U_11
_atom_site_aniso_U_22
_atom_site_aniso_U_33
_atom_site_aniso_U_23
_atom_site_aniso_U_13
_atom_site_aniso_U_12
C1 0.090(4) 0.063(3) 0.056(3) 0.028(3) 0.001(3) 0.036(3)
C2 0.0548(19) 0.0545(19) 0.0406(17) -0.0022(14) -0.0226(14) 0.0258(15)
C3 0.0548(19) 0.0545(19) 0.0406(17) -0.0022(14) -0.0226(14) 0.0258(15)
C4 0.048(2) 0.035(2) 0.033(2) 0.0028(17) -0.0071(17) 0.0118(18)
C5 0.041(2) 0.025(2) 0.033(2) -0.0013(15) -0.0104(16) 0.0038(16)
C6 0.034(2) 0.034(2) 0.037(2) 0.0025(17) -0.0049(16) 0.0049(16)
C7 0.087(4) 0.044(3) 0.047(3) 0.000(2) 0.009(2) 0.025(2)
C8 0.0316(19) 0.032(2) 0.0286(19) -0.0005(15) -0.0035(15) 0.0011(16)
C9 0.034(2) 0.035(2) 0.0277(19) -0.0019(16) -0.0017(16) 0.0018(17)
C10 0.046(3) 0.043(3) 0.084(3) 0.010(2) 0.002(2) -0.016(2)
C11 0.083(4) 0.057(4) 0.129(5) -0.026(3) 0.023(4) -0.025(3)
C12 0.0312(19) 0.0239(19) 0.0287(18) 0.0000(14) -0.0068(15) 0.0012(15)
C13 0.0294(18) 0.030(2) 0.0255(18) -0.0001(15) -0.0016(14) -0.0036(15)
C14 0.036(2) 0.035(2) 0.035(2) 0.0020(17) -0.0080(16) 0.0019(17)
C15 0.051(2) 0.047(3) 0.028(2) -0.0006(18) -0.0149(18) -0.005(2)
C16 0.067(3) 0.047(3) 0.030(2) -0.0097(18) -0.009(2) -0.004(2)
C17 0.058(3) 0.035(2) 0.036(2) -0.0066(18) -0.0080(19) 0.0060(19)
C18 0.0328(19) 0.034(2) 0.0272(19) -0.0013(16) -0.0031(15) -0.0041(16)
C19 0.0296(19) 0.028(2) 0.029(2) -0.0001(15) -0.0050(15) -0.0005(15)
C20 0.042(2) 0.035(2) 0.040(2) -0.0036(18) -0.0094(18) 0.0039(18)
C21 0.057(3) 0.029(2) 0.073(3) -0.004(2) -0.017(2) 0.012(2)
C22 0.094(4) 0.036(3) 0.118(5) -0.023(3) -0.037(4) 0.010(3)
C23 0.136(6) 0.059(4) 0.091(4) 0.027(3) -0.003(4) 0.001(4)
C24 0.064(4) 0.067(4) 0.126(5) -0.039(3) -0.027(3) 0.026(3)
C25 0.0327(19) 0.027(2) 0.0297(19) -0.0014(15) -0.0057(15) -0.0004(15)
C26 0.033(2) 0.030(2) 0.037(2) -0.0046(16) -0.0067(16) -0.0065(16)
C27 0.030(2) 0.044(2) 0.051(2) -0.0054(19) -0.0079(18) -0.0014(18)
C28 0.032(2) 0.057(3) 0.064(3) -0.013(2) -0.007(2) 0.001(2)
C29 0.037(2) 0.075(3) 0.057(3) -0.019(3) 0.009(2) -0.010(2)
C30 0.048(3) 0.059(3) 0.038(2) -0.005(2) 0.0012(19) -0.008(2)
C31 0.037(2) 0.039(2) 0.037(2) -0.0056(18) -0.0030(17) -0.0060(18)
C32 0.049(2) 0.034(2) 0.035(2) 0.0025(18) -0.0050(18) -0.0029(18)
C33 0.040(2) 0.0231(19) 0.034(2) 0.0017(15) -0.0078(16) -0.0006(16)
N1 0.0359(17) 0.0276(17) 0.0308(16) -0.0034(13) -0.0085(13) 0.0048(13)
O1 0.0338(16) 0.0548(19) 0.070(2) 0.0052(15) -0.0140(14) -0.0037(14)
O2 0.0356(15) 0.0345(16) 0.0584(18) 0.0098(13) -0.0030(13) -0.0051(12)
O3 0.0482(16) 0.0370(15) 0.0355(15) -0.0038(12) -0.0158(12) 0.0062(12)
O4 0.086(2) 0.054(2) 0.068(2) -0.0211(16) -0.0471(19) 0.0307(18)
O5 0.0570(18) 0.0273(15) 0.0588(18) -0.0066(13) -0.0221(14) 0.0076(13)
O6 0.0390(14) 0.0333(15) 0.0384(14) -0.0077(11) -0.0110(11) -0.0006(11)
O7 0.081(2) 0.072(2) 0.0426(18) 0.0226(17) 0.0059(16) 0.0211(19)
O8 0.072(2) 0.128(4) 0.110(3) -0.064(3) -0.056(2) 0.044(2)
S1 0.0816(10) 0.0601(9) 0.1156(13) 0.0364(9) -0.0045(9) 0.0069(8)

loop_
_atom_type_symbol
_atom_type_description
_atom_type_scat_dispersion_real
_atom_type_scat_dispersion_imag
_atom_type_scat_source
C C 0.0033 0.0016 'International Tables Vol C Tables 4.2.6.8 and 6.1.1.4'
H H 0.0000 0.0000 'International Tables Vol C Tables 4.2.6.8 and 6.1.1.4'
N N 0.0061 0.0033 'International Tables Vol C Tables 4.2.6.8 and 6.1.1.4'
O O 0.0106 0.0060 'International Tables Vol C Tables 4.2.6.8 and 6.1.1.4'
S S 0.1246 0.1234 'International Tables Vol C Tables 4.2.6.8 and 6.1.1.4'

loop_
_geom_angle_atom_site_label_1
_geom_angle_atom_site_label_2
_geom_angle_atom_site_label_3
_geom_angle
C2 C1 S1 113.1(3)
C2 C1 H1 123.5
S1 C1 H1 123.5
C1 C2 C3 116.1(4)
C1 C2 H2 121.9
C3 C2 H2 121.9
C2 C3 C4 105.0(4)
C2 C3 H3 127.5
C4 C3 H3 127.5
C5 C4 C3 125.4(3)
C5 C4 S1 122.6(3)
C3 C4 S1 111.7(3)
C33 C5 C4 124.7(3)
C33 C5 C6 120.8(3)
C4 C5 C6 114.5(3)
C5 C6 C7 110.0(3)
C5 C6 C8 116.2(3)
C7 C6 C8 110.8(3)
C5 C6 H6 106.5
C7 C6 H6 106.5
C8 C6 H6 106.5
C6 C7 H7A 109.5
C6 C7 H7B 109.5
H7A C7 H7B 109.5
C6 C7 H7C 109.5
H7A C7 H7C 109.5
H7B C7 H7C 109.5
C9 C8 C6 110.5(3)
C9 C8 C12 109.9(3)
C6 C8 C12 115.7(3)
C9 C8 H8 106.7
C6 C8 H8 106.7
C12 C8 H8 106.7
O1 C9 O2 123.4(3)
O1 C9 C8 125.5(3)
O2 C9 C8 111.2(3)
O2 C10 C11 109.1(4)
O2 C10 H10A 109.9
C11 C10 H10A 109.9
O2 C10 H10B 109.9
C11 C10 H10B 109.9
H10A C10 H10B 108.3
C10 C11 H11A 109.5
C10 C11 H11B 109.5
H11A C11 H11B 109.5
C10 C11 H11C 109.5
H11A C11 H11C 109.5
H11B C11 H11C 109.5
C13 C12 C19 102.5(3)
C13 C12 C8 115.4(3)
C19 C12 C8 110.6(3)
C13 C12 C25 113.1(3)
C19 C12 C25 108.4(3)
C8 C12 C25 106.6(3)
C14 C13 C18 119.1(3)
C14 C13 C12 130.7(3)
C18 C13 C12 110.1(3)
C13 C14 C15 119.9(4)
C13 C14 H14 120.0
C15 C14 H14 120.0
C16 C15 C14 120.3(4)
C16 C15 H15 119.8
C14 C15 H15 119.8
C15 C16 C17 121.1(4)
C15 C16 H16 119.5
C17 C16 H16 119.5
C18 C17 C16 118.2(4)
C18 C17 H17 120.9
C16 C17 H17 120.9
C17 C18 C13 121.3(3)
C17 C18 N1 129.9(3)
C13 C18 N1 108.7(3)
O3 C19 N1 125.6(3)
O3 C19 C12 126.3(3)
N1 C19 C12 108.0(3)
O4 C20 O5 127.0(4)
O4 C20 N1 122.8(4)
O5 C20 N1 110.2(3)
C24 C21 O5 110.4(4)
C24 C21 C23 113.3(5)
O5 C21 C23 108.6(4)
C24 C21 C22 111.0(4)
O5 C21 C22 101.6(3)
C23 C21 C22 111.3(5)
C21 C22 H22A 109.5
C21 C22 H22B 109.5
H22A C22 H22B 109.5
C21 C22 H22C 109.5
H22A C22 H22C 109.5
H22B C22 H22C 109.5
C21 C23 H23A 109.5
C21 C23 H23B 109.5
H23A C23 H23B 109.5
C21 C23 H23C 109.5
H23A C23 H23C 109.5
H23B C23 H23C 109.5
C21 C24 H24A 109.5
C21 C24 H24B 109.5
H24A C24 H24B 109.5
C21 C24 H24C 109.5
H24A C24 H24C 109.5
H24B C24 H24C 109.5
O6 C25 C33 108.7(3)
O6 C25 C26 112.5(3)
C33 C25 C26 103.4(3)
O6 C25 C12 110.0(3)
C33 C25 C12 107.8(3)
C26 C25 C12 114.0(3)
C27 C26 C31 120.0(3)
C27 C26 C25 129.6(3)
C31 C26 C25 110.4(3)
C28 C27 C26 118.3(4)
C28 C27 H27 120.8
C26 C27 H27 120.8
C27 C28 C29 121.3(4)
C27 C28 H28 119.3
C29 C28 H28 119.3
C30 C29 C28 120.7(4)
C30 C29 H29 119.6
C28 C29 H29 119.6
C29 C30 C31 118.0(4)
C29 C30 H30 121.0
C31 C30 H30 121.0
C26 C31 C30 121.6(4)
C26 C31 C32 110.8(3)
C30 C31 C32 127.7(4)
O7 C32 C31 125.1(4)
O7 C32 C33 128.7(4)
C31 C32 C33 106.1(3)
C5 C33 C32 129.2(3)
C5 C33 C25 120.8(3)
C32 C33 C25 109.3(3)
C20 N1 C19 121.6(3)
C20 N1 C18 128.4(3)
C19 N1 C18 109.8(3)
C9 O2 C10 117.8(3)
C20 O5 C21 121.3(3)
C25 O6 H6' 110.2
H8A O8 H8B 96.6
C1 S1 C4 93.6(3)

loop_
_geom_bond_atom_site_label_1
_geom_bond_atom_site_label_2
_geom_bond_distance
C1 C2 1.327(7)
C1 S1 1.652(5)
C1 H1 0.9300
C2 C3 1.452(6)
C2 H2 0.9300
C3 C4 1.478(6)
C3 H3 0.9300
C4 C5 1.474(5)
C4 S1 1.689(4)
C5 C33 1.340(5)
C5 C6 1.511(5)
C6 C7 1.539(5)
C6 C8 1.552(5)
C6 H6 0.9800
C7 H7A 0.9600
C7 H7B 0.9600
C7 H7C 0.9600
C8 C9 1.527(5)
C8 C12 1.560(5)
C8 H8 0.9800
C9 O1 1.195(4)
C9 O2 1.330(4)
C10 O2 1.457(5)
C10 C11 1.466(7)
C10 H10A 0.9700
C10 H10B 0.9700
C11 H11A 0.9600
C11 H11B 0.9600
C11 H11C 0.9600
C12 C13 1.506(5)
C12 C19 1.525(5)
C12 C25 1.573(5)
C13 C14 1.381(5)
C13 C18 1.397(5)
C14 C15 1.385(5)
C14 H14 0.9300
C15 C16 1.368(6)
C15 H15 0.9300
C16 C17 1.393(6)
C16 H16 0.9300
C17 C18 1.381(5)
C17 H17 0.9300
C18 N1 1.438(4)
C19 O3 1.202(4)
C19 N1 1.410(4)
C20 O4 1.191(5)
C20 O5 1.315(5)
C20 N1 1.409(5)
C21 C24 1.486(7)
C21 O5 1.494(5)
C21 C23 1.516(7)
C21 C22 1.520(7)
C22 H22A 0.9600
C22 H22B 0.9600
C22 H22C 0.9600
C23 H23A 0.9600
C23 H23B 0.9600
C23 H23C 0.9600
C24 H24A 0.9600
C24 H24B 0.9600
C24 H24C 0.9600
C25 O6 1.420(4)
C25 C33 1.514(5)
C25 C26 1.529(5)
C26 C27 1.384(5)
C26 C31 1.390(5)
C27 C28 1.383(6)
C27 H27 0.9300
C28 C29 1.390(6)
C28 H28 0.9300
C29 C30 1.371(6)
C29 H29 0.9300
C30 C31 1.390(5)
C30 H30 0.9300
C31 C32 1.481(5)
C32 O7 1.214(5)
C32 C33 1.487(5)
O6 H6' 1.0160
O8 H8A 0.8872
O8 H8B 0.9285
